data_7150690
loop_
_publ_author_name
'Simpson, Denise S.'
'Lovell, Kimberly M.'
'Lozama, Anthony'
'Han, Nina'
'Day, Victor W.'
'Dersch, Christina M.'
'Rothman, Richard B.'
'Prisinzano, Thomas E.'

_publ_section_title
;
 Synthetic studies of neoclerodane diterpenes from Salvia divinorum:
 role of the furan in affinity for opioid receptors
;
_journal_issue 18
_journal_name_full 'Organic &amp; Biomolecular Chemistry'
_journal_page_first 3748
_journal_page_last 3756
_journal_paper_doi 10.1039/b905148a
_journal_volume 7
_journal_year 2009
_chemical_formula_sum 'C33 H39 F3 O10'
_chemical_formula_weight 652.64
_chemical_name_systematic
;
?
;
_space_group_IT_number 4
_symmetry_cell_setting monoclinic
_symmetry_space_group_name_Hall 'P 2yb'
_symmetry_space_group_name_H-M 'P 1 21 1'
_atom_sites_solution_hydrogens geom
_atom_sites_solution_primary direct
_atom_sites_solution_secondary difmap
_audit_creation_method SHELXL-97
_cell_angle_alpha 90.00
_cell_angle_beta 93.2350(10)
_cell_angle_gamma 90.00
_cell_formula_units_Z 2
_cell_length_a 6.6372(4)
_cell_length_b 18.6367(12)
_cell_length_c 12.6435(8)
_cell_measurement_reflns_used 8976
_cell_measurement_temperature 100(2)
_cell_measurement_theta_max 30.44
_cell_measurement_theta_min 2.72
_cell_volume 1561.45(17)
_computing_cell_refinement 'Bruker SAINT'
_computing_data_collection 'Bruker SMART'
_computing_data_reduction 'Bruker SAINT'
_computing_molecular_graphics 'Bruker SHELXTL'
_computing_publication_material 'Bruker SHELXTL'
_computing_structure_refinement 'Bruker SHELXTL'
_computing_structure_solution 'Bruker SHELXTL'
_diffrn_ambient_temperature 100(2)
_diffrn_measured_fraction_theta_full 0.986
_diffrn_measured_fraction_theta_max 0.986
_diffrn_measurement_device_type 'Bruker SMART APEX CCD area detector'
_diffrn_measurement_method 'phi and omega scans'
_diffrn_radiation_monochromator graphite
_diffrn_radiation_source 'fine-focus sealed tube'
_diffrn_radiation_type MoK\a
_diffrn_radiation_wavelength 0.71073
_diffrn_reflns_av_R_equivalents 0.0484
_diffrn_reflns_av_sigmaI/netI 0.0493
_diffrn_reflns_limit_h_max 9
_diffrn_reflns_limit_h_min -9
_diffrn_reflns_limit_k_max 26
_diffrn_reflns_limit_k_min -26
_diffrn_reflns_limit_l_max 18
_diffrn_reflns_limit_l_min -18
_diffrn_reflns_number 18602
_diffrn_reflns_theta_full 30.50
_diffrn_reflns_theta_max 30.50
_diffrn_reflns_theta_min 2.72
_diffrn_standards_decay_% 0.00
_exptl_absorpt_coefficient_mu 0.113
_exptl_absorpt_correction_T_max 1.000
_exptl_absorpt_correction_T_min 0.902
_exptl_absorpt_correction_type multi-scan
_exptl_crystal_colour Colorless
_exptl_crystal_density_diffrn 1.388
_exptl_crystal_density_method 'not measured'
_exptl_crystal_description Irregular
_exptl_crystal_F_000 688
_exptl_crystal_size_max 0.50
_exptl_crystal_size_mid 0.42
_exptl_crystal_size_min 0.36
_refine_diff_density_max 0.507
_refine_diff_density_min -0.223
_refine_diff_density_rms 0.061
_refine_ls_abs_structure_details 'Flack H D (1983), Acta Cryst. A39, 876-881'
_refine_ls_abs_structure_Flack 0.0(4)
_refine_ls_extinction_method none
_refine_ls_goodness_of_fit_ref 1.001
_refine_ls_hydrogen_treatment mixed
_refine_ls_matrix_type full
_refine_ls_number_parameters 432
_refine_ls_number_reflns 9099
_refine_ls_number_restraints 1
_refine_ls_restrained_S_all 1.001
_refine_ls_R_factor_all 0.0488
_refine_ls_R_factor_gt 0.0450
_refine_ls_shift/su_max 0.000
_refine_ls_shift/su_mean 0.000
_refine_ls_structure_factor_coef Fsqd
_refine_ls_weighting_details 'calc w=1/[\s^2^(Fo^2^)+(0.0663P)^2^+0.0000P] where P=(Fo^2^+2Fc^2^)/3'
_refine_ls_weighting_scheme calc
_refine_ls_wR_factor_gt 0.1069
_refine_ls_wR_factor_ref 0.1087
_reflns_number_gt 8245
_reflns_number_total 9099
_reflns_threshold_expression >2sigma(I)
_cod_data_source_file b905148a.txt
_cod_data_source_block k89e
_cod_depositor_comments
;
The following automatic conversions were performed:
'_symmetry_cell_setting' value 'Monoclinic' changed to 'monoclinic'
according to '/home/saulius/struct/CIF-dictionaries/cif_core.dic'
dictionary named 'cif_core.dic' version 2.4.1 from 2010-06-29.

Automatic conversion script
Id: cif_fix_enum 1527 2010-12-29 10:47:43Z saulius 

The following automatic conversions were performed:

'_exptl_absorpt_correction_type' tag value 'multi-scans' was replaced
with 'multi-scan' value.

Automatic conversion script
Id: cif_fix_values 1646 2011-03-28 12:23:43Z adriana 
;
_cod_original_sg_symbol_H-M P2(1)
_cod_database_code 7150690

loop_
_symmetry_equiv_pos_as_xyz
'x, y, z'
'-x, y+1/2, -z'

loop_
_atom_site_label
_atom_site_type_symbol
_atom_site_fract_x
_atom_site_fract_y
_atom_site_fract_z
_atom_site_U_iso_or_equiv
_atom_site_adp_type
_atom_site_occupancy
_atom_site_symmetry_multiplicity
_atom_site_calc_flag
_atom_site_refinement_flags
_atom_site_disorder_assembly
_atom_site_disorder_group
F1 F 0.60434(17) -0.15104(5) 0.64898(8) 0.0342(2) Uani 1 1 d . . .
F2 F 0.59491(16) -0.03987(6) 0.69227(8) 0.0354(2) Uani 1 1 d . . .
F3 F 0.82098(18) -0.10944(7) 0.76552(8) 0.0427(3) Uani 1 1 d . . .
O1 O 0.48846(16) 0.06179(6) 0.38468(9) 0.0244(2) Uani 1 1 d . . .
O2 O 0.57436(18) 0.17508(6) 0.37952(10) 0.0313(3) Uani 1 1 d . . .
O3 O 0.14563(18) 0.25558(6) -0.14415(9) 0.0287(2) Uani 1 1 d . . .
O4 O -0.1843(2) 0.26927(7) -0.12053(11) 0.0359(3) Uani 1 1 d . . .
O5 O -0.37957(19) 0.01128(6) -0.03961(10) 0.0324(3) Uani 1 1 d . . .
O6 O -0.2233(2) -0.09430(7) -0.00778(12) 0.0426(3) Uani 1 1 d . . .
O7 O -0.22939(16) 0.02737(6) 0.16012(9) 0.0256(2) Uani 1 1 d . . .
O8 O 0.57530(15) -0.06558(6) 0.47140(8) 0.0220(2) Uani 1 1 d . . .
O9 O 0.87894(16) -0.07373(6) 0.40078(9) 0.0264(2) Uani 1 1 d . . .
O10 O 1.03061(18) -0.12485(6) 0.59423(10) 0.0312(3) Uani 1 1 d . . .
C1 C 0.4792(2) 0.12718(8) 0.33841(12) 0.0221(3) Uani 1 1 d . . .
C2 C 0.3598(2) 0.13371(7) 0.23253(12) 0.0194(3) Uani 1 1 d . . .
H2 H 0.4462 0.1126 0.1782 0.023 Uiso 1 1 calc R . .
C3 C 0.3229(2) 0.21141(7) 0.20074(12) 0.0203(3) Uani 1 1 d . . .
H3A H 0.4517 0.2383 0.2067 0.024 Uiso 1 1 calc R . .
H3B H 0.2290 0.2338 0.2491 0.024 Uiso 1 1 calc R . .
C4 C 0.2335(2) 0.21536(7) 0.08740(12) 0.0207(3) Uani 1 1 d . . .
H4A H 0.3334 0.1966 0.0392 0.025 Uiso 1 1 calc R . .
H4B H 0.2076 0.2663 0.0687 0.025 Uiso 1 1 calc R . .
C5 C 0.0351(2) 0.17269(7) 0.06958(11) 0.0189(3) Uani 1 1 d . . .
C6 C -0.0127(2) 0.16314(8) -0.05194(12) 0.0224(3) Uani 1 1 d . . .
H6 H 0.1023 0.1366 -0.0814 0.027 Uiso 1 1 calc R . .
C7 C -0.2052(3) 0.11957(8) -0.07680(13) 0.0270(3) Uani 1 1 d . . .
H7A H -0.3225 0.1454 -0.0502 0.032 Uiso 1 1 calc R . .
H7B H -0.2275 0.1140 -0.1544 0.032 Uiso 1 1 calc R . .
C8 C -0.1869(2) 0.04586(8) -0.02481(13) 0.0252(3) Uani 1 1 d . . .
H8 H -0.0831 0.0170 -0.0602 0.030 Uiso 1 1 calc R . .
C9 C -0.1267(2) 0.05242(7) 0.09368(12) 0.0201(3) Uani 1 1 d . . .
C10 C 0.0676(2) 0.09453(7) 0.11556(11) 0.0180(2) Uani 1 1 d . . .
H10 H 0.1673 0.0718 0.0695 0.022 Uiso 1 1 calc R . .
C11 C 0.1650(2) 0.08844(7) 0.23002(11) 0.0175(2) Uani 1 1 d . . .
C12 C 0.2360(2) 0.01069(7) 0.25013(11) 0.0191(3) Uani 1 1 d . . .
H12A H 0.1177 -0.0218 0.2465 0.023 Uiso 1 1 calc R . .
H12B H 0.3263 -0.0039 0.1942 0.023 Uiso 1 1 calc R . .
C13 C 0.3481(2) 0.00348(7) 0.35843(12) 0.0206(3) Uani 1 1 d . . .
H13 H 0.2463 0.0015 0.4137 0.025 Uiso 1 1 calc R . .
C14 C 0.4732(2) -0.06481(8) 0.36562(11) 0.0206(3) Uani 1 1 d . . .
H14 H 0.5749 -0.0646 0.3102 0.025 Uiso 1 1 calc R . .
C15 C 0.3404(2) -0.13178(8) 0.35395(14) 0.0252(3) Uani 1 1 d . . .
H15A H 0.2119 -0.1222 0.3875 0.030 Uiso 1 1 calc R . .
H15B H 0.3079 -0.1402 0.2776 0.030 Uiso 1 1 calc R . .
C16 C 0.4314(3) -0.19903(10) 0.40133(17) 0.0354(4) Uani 1 1 d . . .
H16 H 0.489(5) -0.1991(17) 0.486(3) 0.067(8) Uiso 1 1 d . . .
C17 C 0.4561(3) -0.25909(11) 0.3508(2) 0.0430(5) Uani 1 1 d . . .
H17A H 0.520(4) -0.2955(14) 0.399(2) 0.046(6) Uiso 1 1 d . . .
H17B H 0.415(3) -0.2627(13) 0.2669(19) 0.038(6) Uiso 1 1 d . . .
C18 C -0.1382(2) 0.21325(8) 0.11960(13) 0.0241(3) Uani 1 1 d . . .
H18A H -0.1870 0.2517 0.0718 0.036 Uiso 1 1 calc R . .
H18B H -0.0890 0.2340 0.1874 0.036 Uiso 1 1 calc R . .
H18C H -0.2488 0.1799 0.1314 0.036 Uiso 1 1 calc R . .
C19 C -0.0315(3) 0.23492(8) -0.10819(12) 0.0261(3) Uani 1 1 d . . .
C20 C 0.1425(3) 0.32232(9) -0.20333(15) 0.0369(4) Uani 1 1 d . . .
H20A H 0.2810 0.3364 -0.2168 0.055 Uiso 1 1 calc R . .
H20B H 0.0793 0.3599 -0.1623 0.055 Uiso 1 1 calc R . .
H20C H 0.0651 0.3157 -0.2709 0.055 Uiso 1 1 calc R . .
C21 C -0.3743(3) -0.06134(10) -0.02691(14) 0.0378(4) Uani 1 1 d . . .
C22 C -0.5825(4) -0.09296(13) -0.04155(19) 0.0553(6) Uani 1 1 d . . .
H22A H -0.5915 -0.1357 0.0031 0.083 Uiso 1 1 calc R . .
H22B H -0.6093 -0.1063 -0.1160 0.083 Uiso 1 1 calc R . .
H22C H -0.6822 -0.0575 -0.0213 0.083 Uiso 1 1 calc R . .
C23 C 0.0285(2) 0.11139(8) 0.31851(11) 0.0208(3) Uani 1 1 d . . .
H23A H 0.1091 0.1149 0.3857 0.031 Uiso 1 1 calc R . .
H23B H -0.0785 0.0757 0.3252 0.031 Uiso 1 1 calc R . .
H23C H -0.0321 0.1582 0.3010 0.031 Uiso 1 1 calc R . .
C24 C 0.7751(2) -0.07164(7) 0.47532(11) 0.0194(3) Uani 1 1 d . . .
C25 C 0.8712(2) -0.07504(8) 0.58918(12) 0.0226(3) Uani 1 1 d . . .
C26 C 0.9617(2) -0.00170(9) 0.61727(12) 0.0252(3) Uani 1 1 d . . .
C27 C 1.1398(3) 0.00216(12) 0.67962(18) 0.0439(5) Uani 1 1 d . . .
H27 H 1.2065 -0.0405 0.7033 0.053 Uiso 1 1 calc R . .
C28 C 1.2199(3) 0.06873(15) 0.7071(2) 0.0597(7) Uani 1 1 d . . .
H28 H 1.3416 0.0717 0.7503 0.072 Uiso 1 1 calc R . .
C29 C 1.1235(3) 0.13079(13) 0.6720(2) 0.0520(6) Uani 1 1 d . . .
H29 H 1.1795 0.1762 0.6910 0.062 Uiso 1 1 calc R . .
C30 C 0.9473(3) 0.12725(10) 0.60987(16) 0.0383(4) Uani 1 1 d . . .
H30 H 0.8818 0.1700 0.5855 0.046 Uiso 1 1 calc R . .
C31 C 0.8653(3) 0.06061(9) 0.58283(13) 0.0290(3) Uani 1 1 d . . .
H31 H 0.7427 0.0578 0.5405 0.035 Uiso 1 1 calc R . .
C32 C 0.7195(3) -0.09408(9) 0.67352(13) 0.0296(3) Uani 1 1 d . . .
C33 C 0.9888(3) -0.19658(9) 0.55809(15) 0.0355(4) Uani 1 1 d . . .
H33A H 1.1122 -0.2254 0.5660 0.053 Uiso 1 1 calc R . .
H33B H 0.9410 -0.1954 0.4833 0.053 Uiso 1 1 calc R . .
H33C H 0.8847 -0.2178 0.6002 0.053 Uiso 1 1 calc R . .

loop_
_atom_site_aniso_label
_atom_site_aniso_U_11
_atom_site_aniso_U_22
_atom_site_aniso_U_33
_atom_site_aniso_U_23
_atom_site_aniso_U_13
_atom_site_aniso_U_12
F1 0.0414(6) 0.0268(5) 0.0348(5) 0.0089(4) 0.0065(4) -0.0029(4)
F2 0.0383(5) 0.0339(5) 0.0357(6) 0.0002(4) 0.0169(4) 0.0048(4)
F3 0.0521(7) 0.0516(7) 0.0240(5) 0.0092(5) -0.0001(4) 0.0008(5)
O1 0.0258(5) 0.0191(5) 0.0277(5) 0.0016(4) -0.0040(4) -0.0011(4)
O2 0.0320(6) 0.0242(5) 0.0367(7) -0.0015(5) -0.0075(5) -0.0041(5)
O3 0.0364(6) 0.0215(5) 0.0284(6) 0.0080(4) 0.0046(5) -0.0011(4)
O4 0.0374(6) 0.0318(6) 0.0385(7) 0.0135(5) 0.0023(5) 0.0088(5)
O5 0.0361(6) 0.0283(6) 0.0318(6) 0.0029(5) -0.0073(5) -0.0121(5)
O6 0.0683(10) 0.0231(6) 0.0367(7) -0.0018(5) 0.0061(6) -0.0047(6)
O7 0.0245(5) 0.0248(5) 0.0275(6) 0.0022(4) 0.0019(4) -0.0036(4)
O8 0.0204(4) 0.0231(5) 0.0226(5) 0.0036(4) 0.0018(4) 0.0029(4)
O9 0.0227(5) 0.0314(6) 0.0253(5) 0.0008(4) 0.0031(4) 0.0015(4)
O10 0.0328(6) 0.0292(6) 0.0311(6) -0.0015(5) -0.0038(5) 0.0154(5)
C1 0.0211(6) 0.0209(7) 0.0244(7) 0.0008(5) 0.0016(5) 0.0012(5)
C2 0.0192(6) 0.0158(6) 0.0233(7) -0.0002(5) 0.0032(5) 0.0004(5)
C3 0.0209(6) 0.0149(6) 0.0253(7) 0.0002(5) 0.0025(5) -0.0014(5)
C4 0.0223(6) 0.0151(6) 0.0249(7) 0.0022(5) 0.0035(5) -0.0006(5)
C5 0.0209(6) 0.0147(6) 0.0213(6) 0.0030(5) 0.0025(5) 0.0008(5)
C6 0.0267(7) 0.0178(6) 0.0226(7) 0.0055(5) 0.0014(5) 0.0002(5)
C7 0.0311(8) 0.0231(7) 0.0262(7) 0.0056(6) -0.0048(6) -0.0024(6)
C8 0.0275(7) 0.0228(7) 0.0247(7) 0.0009(5) -0.0031(6) -0.0045(5)
C9 0.0213(6) 0.0145(6) 0.0242(7) 0.0005(5) -0.0009(5) 0.0006(5)
C10 0.0193(6) 0.0144(6) 0.0204(6) 0.0022(5) 0.0031(5) 0.0008(5)
C11 0.0181(6) 0.0151(6) 0.0192(6) 0.0017(5) 0.0009(5) 0.0003(5)
C12 0.0207(6) 0.0153(6) 0.0213(6) 0.0003(5) 0.0010(5) 0.0010(5)
C13 0.0209(6) 0.0176(6) 0.0231(7) 0.0021(5) 0.0012(5) 0.0005(5)
C14 0.0205(6) 0.0192(6) 0.0221(6) 0.0023(5) 0.0009(5) 0.0022(5)
C15 0.0228(7) 0.0182(6) 0.0342(8) 0.0014(6) -0.0004(6) 0.0013(5)
C16 0.0274(8) 0.0255(8) 0.0528(11) 0.0091(7) -0.0025(7) -0.0006(6)
C17 0.0396(10) 0.0288(9) 0.0604(13) 0.0054(9) 0.0022(9) 0.0047(8)
C18 0.0232(7) 0.0193(6) 0.0300(7) 0.0021(6) 0.0048(5) 0.0048(5)
C19 0.0354(8) 0.0207(7) 0.0220(7) 0.0037(5) 0.0010(6) 0.0003(6)
C20 0.0497(11) 0.0258(8) 0.0359(9) 0.0128(7) 0.0080(8) -0.0007(7)
C21 0.0587(12) 0.0287(8) 0.0260(8) -0.0003(7) 0.0016(8) -0.0163(9)
C22 0.0696(15) 0.0505(12) 0.0454(12) -0.0036(9) -0.0004(10) -0.0358(12)
C23 0.0216(6) 0.0196(6) 0.0214(7) 0.0005(5) 0.0037(5) 0.0013(5)
C24 0.0208(6) 0.0144(6) 0.0231(6) 0.0016(5) 0.0009(5) 0.0007(5)
C25 0.0250(7) 0.0206(7) 0.0221(6) 0.0009(5) 0.0013(5) 0.0058(5)
C26 0.0249(7) 0.0268(7) 0.0242(7) -0.0048(6) 0.0030(5) 0.0010(6)
C27 0.0318(9) 0.0447(11) 0.0539(12) -0.0155(9) -0.0089(8) 0.0073(8)
C28 0.0334(10) 0.0643(15) 0.0801(18) -0.0344(14) -0.0091(10) -0.0042(10)
C29 0.0449(11) 0.0439(11) 0.0694(15) -0.0314(11) 0.0227(10) -0.0158(9)
C30 0.0485(11) 0.0261(9) 0.0420(10) -0.0093(7) 0.0176(8) -0.0059(8)
C31 0.0358(8) 0.0233(7) 0.0283(8) -0.0023(6) 0.0061(6) -0.0013(6)
C32 0.0367(8) 0.0274(8) 0.0251(7) 0.0045(6) 0.0034(6) 0.0028(7)
C33 0.0487(10) 0.0225(7) 0.0367(9) 0.0076(7) 0.0155(8) 0.0114(7)

loop_
_atom_type_symbol
_atom_type_description
_atom_type_scat_dispersion_real
_atom_type_scat_dispersion_imag
_atom_type_scat_source
C C 0.0033 0.0016 'International Tables Vol C Tables 4.2.6.8 and 6.1.1.4'
H H 0.0000 0.0000 'International Tables Vol C Tables 4.2.6.8 and 6.1.1.4'
O O 0.0106 0.0060 'International Tables Vol C Tables 4.2.6.8 and 6.1.1.4'
F F 0.0171 0.0103 'International Tables Vol C Tables 4.2.6.8 and 6.1.1.4'

loop_
_geom_angle_atom_site_label_1
_geom_angle_atom_site_label_2
_geom_angle_atom_site_label_3
_geom_angle
_geom_angle_site_symmetry_1
_geom_angle_site_symmetry_3
_geom_angle_publ_flag
C1 O1 C13 124.10(11) . . ?
C19 O3 C20 115.70(13) . . ?
C21 O5 C8 114.43(14) . . ?
C24 O8 C14 116.37(11) . . ?
C25 O10 C33 117.97(13) . . ?
O2 C1 O1 118.36(13) . . ?
O2 C1 C2 123.99(13) . . ?
O1 C1 C2 117.49(12) . . ?
C3 C2 C1 112.16(12) . . ?
C3 C2 C11 113.16(11) . . ?
C1 C2 C11 111.62(11) . . ?
C3 C2 H2 106.4 . . ?
C1 C2 H2 106.4 . . ?
C11 C2 H2 106.4 . . ?
C2 C3 C4 110.11(12) . . ?
C2 C3 H3A 109.6 . . ?
C4 C3 H3A 109.6 . . ?
C2 C3 H3B 109.6 . . ?
C4 C3 H3B 109.6 . . ?
H3A C3 H3B 108.2 . . ?
C3 C4 C5 113.37(11) . . ?
C3 C4 H4A 108.9 . . ?
C5 C4 H4A 108.9 . . ?
C3 C4 H4B 108.9 . . ?
C5 C4 H4B 108.9 . . ?
H4A C4 H4B 107.7 . . ?
C18 C5 C4 109.73(12) . . ?
C18 C5 C6 110.16(12) . . ?
C4 C5 C6 109.07(11) . . ?
C18 C5 C10 113.02(11) . . ?
C4 C5 C10 108.89(11) . . ?
C6 C5 C10 105.85(11) . . ?
C19 C6 C7 109.01(13) . . ?
C19 C6 C5 111.57(12) . . ?
C7 C6 C5 112.54(12) . . ?
C19 C6 H6 107.8 . . ?
C7 C6 H6 107.8 . . ?
C5 C6 H6 107.8 . . ?
C8 C7 C6 110.13(12) . . ?
C8 C7 H7A 109.6 . . ?
C6 C7 H7A 109.6 . . ?
C8 C7 H7B 109.6 . . ?
C6 C7 H7B 109.6 . . ?
H7A C7 H7B 108.1 . . ?
O5 C8 C7 107.45(13) . . ?
O5 C8 C9 110.17(12) . . ?
C7 C8 C9 111.05(12) . . ?
O5 C8 H8 109.4 . . ?
C7 C8 H8 109.4 . . ?
C9 C8 H8 109.4 . . ?
O7 C9 C10 125.45(13) . . ?
O7 C9 C8 121.55(13) . . ?
C10 C9 C8 112.98(12) . . ?
C9 C10 C11 115.78(11) . . ?
C9 C10 C5 108.18(11) . . ?
C11 C10 C5 116.81(11) . . ?
C9 C10 H10 104.9 . . ?
C11 C10 H10 104.9 . . ?
C5 C10 H10 104.9 . . ?
C23 C11 C12 109.18(11) . . ?
C23 C11 C2 111.11(11) . . ?
C12 C11 C2 105.23(11) . . ?
C23 C11 C10 115.15(11) . . ?
C12 C11 C10 109.23(11) . . ?
C2 C11 C10 106.44(11) . . ?
C13 C12 C11 111.09(11) . . ?
C13 C12 H12A 109.4 . . ?
C11 C12 H12A 109.4 . . ?
C13 C12 H12B 109.4 . . ?
C11 C12 H12B 109.4 . . ?
H12A C12 H12B 108.0 . . ?
O1 C13 C14 105.71(11) . . ?
O1 C13 C12 114.29(11) . . ?
C14 C13 C12 111.36(11) . . ?
O1 C13 H13 108.4 . . ?
C14 C13 H13 108.4 . . ?
C12 C13 H13 108.4 . . ?
O8 C14 C13 106.62(11) . . ?
O8 C14 C15 108.31(11) . . ?
C13 C14 C15 111.58(11) . . ?
O8 C14 H14 110.1 . . ?
C13 C14 H14 110.1 . . ?
C15 C14 H14 110.1 . . ?
C16 C15 C14 115.22(13) . . ?
C16 C15 H15A 108.5 . . ?
C14 C15 H15A 108.5 . . ?
C16 C15 H15B 108.5 . . ?
C14 C15 H15B 108.5 . . ?
H15A C15 H15B 107.5 . . ?
C17 C16 C15 125.4(2) . . ?
C17 C16 H16 115.0(16) . . ?
C15 C16 H16 119.5(16) . . ?
C16 C17 H17A 110.4(15) . . ?
C16 C17 H17B 120.1(13) . . ?
H17A C17 H17B 129(2) . . ?
C5 C18 H18A 109.5 . . ?
C5 C18 H18B 109.5 . . ?
H18A C18 H18B 109.5 . . ?
C5 C18 H18C 109.5 . . ?
H18A C18 H18C 109.5 . . ?
H18B C18 H18C 109.5 . . ?
O4 C19 O3 123.56(14) . . ?
O4 C19 C6 125.24(15) . . ?
O3 C19 C6 111.20(13) . . ?
O3 C20 H20A 109.5 . . ?
O3 C20 H20B 109.5 . . ?
H20A C20 H20B 109.5 . . ?
O3 C20 H20C 109.5 . . ?
H20A C20 H20C 109.5 . . ?
H20B C20 H20C 109.5 . . ?
O6 C21 O5 123.59(17) . . ?
O6 C21 C22 125.49(19) . . ?
O5 C21 C22 110.92(19) . . ?
C21 C22 H22A 109.5 . . ?
C21 C22 H22B 109.5 . . ?
H22A C22 H22B 109.5 . . ?
C21 C22 H22C 109.5 . . ?
H22A C22 H22C 109.5 . . ?
H22B C22 H22C 109.5 . . ?
C11 C23 H23A 109.5 . . ?
C11 C23 H23B 109.5 . . ?
H23A C23 H23B 109.5 . . ?
C11 C23 H23C 109.5 . . ?
H23A C23 H23C 109.5 . . ?
H23B C23 H23C 109.5 . . ?
O9 C24 O8 126.15(14) . . ?
O9 C24 C25 120.43(13) . . ?
O8 C24 C25 113.41(12) . . ?
O10 C25 C26 107.17(12) . . ?
O10 C25 C24 109.86(12) . . ?
C26 C25 C24 108.48(12) . . ?
O10 C25 C32 109.52(12) . . ?
C26 C25 C32 107.91(13) . . ?
C24 C25 C32 113.67(12) . . ?
C31 C26 C27 119.99(17) . . ?
C31 C26 C25 120.60(14) . . ?
C27 C26 C25 119.40(16) . . ?
C26 C27 C28 119.5(2) . . ?
C26 C27 H27 120.3 . . ?
C28 C27 H27 120.3 . . ?
C29 C28 C27 120.2(2) . . ?
C29 C28 H28 119.9 . . ?
C27 C28 H28 119.9 . . ?
C30 C29 C28 120.49(19) . . ?
C30 C29 H29 119.8 . . ?
C28 C29 H29 119.8 . . ?
C29 C30 C31 119.49(19) . . ?
C29 C30 H30 120.3 . . ?
C31 C30 H30 120.3 . . ?
C26 C31 C30 120.30(17) . . ?
C26 C31 H31 119.8 . . ?
C30 C31 H31 119.8 . . ?
F1 C32 F2 106.90(14) . . ?
F1 C32 F3 106.55(13) . . ?
F2 C32 F3 107.05(14) . . ?
F1 C32 C25 114.10(14) . . ?
F2 C32 C25 112.46(13) . . ?
F3 C32 C25 109.38(13) . . ?
O10 C33 H33A 109.5 . . ?
O10 C33 H33B 109.5 . . ?
H33A C33 H33B 109.5 . . ?
O10 C33 H33C 109.5 . . ?
H33A C33 H33C 109.5 . . ?
H33B C33 H33C 109.5 . . ?

loop_
_geom_bond_atom_site_label_1
_geom_bond_atom_site_label_2
_geom_bond_distance
_geom_bond_site_symmetry_2
_geom_bond_publ_flag
F1 C32 1.334(2) . ?
F2 C32 1.335(2) . ?
F3 C32 1.342(2) . ?
O1 C1 1.3518(18) . ?
O1 C13 1.4575(18) . ?
O2 C1 1.1955(18) . ?
O3 C19 1.341(2) . ?
O3 C20 1.4510(19) . ?
O4 C19 1.202(2) . ?
O5 C21 1.363(2) . ?
O5 C8 1.4345(19) . ?
O6 C21 1.188(3) . ?
O7 C9 1.2055(18) . ?
O8 C24 1.3292(17) . ?
O8 C14 1.4650(17) . ?
O9 C24 1.1991(18) . ?
O10 C25 1.4064(17) . ?
O10 C33 1.435(2) . ?
C1 C2 1.521(2) . ?
C2 C3 1.5192(19) . ?
C2 C11 1.5426(19) . ?
C2 H2 1.0000 . ?
C3 C4 1.522(2) . ?
C3 H3A 0.9900 . ?
C3 H3B 0.9900 . ?
C4 C5 1.5436(19) . ?
C4 H4A 0.9900 . ?
C4 H4B 0.9900 . ?
C5 C18 1.5417(19) . ?
C5 C6 1.561(2) . ?
C5 C10 1.5787(19) . ?
C6 C19 1.517(2) . ?
C6 C7 1.531(2) . ?
C6 H6 1.0000 . ?
C7 C8 1.525(2) . ?
C7 H7A 0.9900 . ?
C7 H7B 0.9900 . ?
C8 C9 1.534(2) . ?
C8 H8 1.0000 . ?
C9 C10 1.5216(19) . ?
C10 C11 1.556(2) . ?
C10 H10 1.0000 . ?
C11 C23 1.5396(19) . ?
C11 C12 1.5403(18) . ?
C12 C13 1.527(2) . ?
C12 H12A 0.9900 . ?
C12 H12B 0.9900 . ?
C13 C14 1.5194(19) . ?
C13 H13 1.0000 . ?
C14 C15 1.530(2) . ?
C14 H14 1.0000 . ?
C15 C16 1.501(2) . ?
C15 H15A 0.9900 . ?
C15 H15B 0.9900 . ?
C16 C17 1.304(3) . ?
C16 H16 1.12(3) . ?
C17 H17A 0.99(3) . ?
C17 H17B 1.08(2) . ?
C18 H18A 0.9800 . ?
C18 H18B 0.9800 . ?
C18 H18C 0.9800 . ?
C20 H20A 0.9800 . ?
C20 H20B 0.9800 . ?
C20 H20C 0.9800 . ?
C21 C22 1.504(3) . ?
C22 H22A 0.9800 . ?
C22 H22B 0.9800 . ?
C22 H22C 0.9800 . ?
C23 H23A 0.9800 . ?
C23 H23B 0.9800 . ?
C23 H23C 0.9800 . ?
C24 C25 1.542(2) . ?
C25 C26 1.527(2) . ?
C25 C32 1.548(2) . ?
C26 C31 1.384(2) . ?
C26 C27 1.385(2) . ?
C27 C28 1.386(3) . ?
C27 H27 0.9500 . ?
C28 C29 1.383(4) . ?
C28 H28 0.9500 . ?
C29 C30 1.373(4) . ?
C29 H29 0.9500 . ?
C30 C31 1.391(2) . ?
C30 H30 0.9500 . ?
C31 H31 0.9500 . ?
C33 H33A 0.9800 . ?
C33 H33B 0.9800 . ?
C33 H33C 0.9800 . ?

loop_
_geom_torsion_atom_site_label_1
_geom_torsion_atom_site_label_2
_geom_torsion_atom_site_label_3
_geom_torsion_atom_site_label_4
_geom_torsion
_geom_torsion_site_symmetry_1
_geom_torsion_site_symmetry_2
_geom_torsion_site_symmetry_3
_geom_torsion_site_symmetry_4
_geom_torsion_publ_flag
C13 O1 C1 O2 165.30(14) . . . . ?
C13 O1 C1 C2 -19.11(19) . . . . ?
O2 C1 C2 C3 -17.0(2) . . . . ?
O1 C1 C2 C3 167.66(12) . . . . ?
O2 C1 C2 C11 -145.21(15) . . . . ?
O1 C1 C2 C11 39.47(17) . . . . ?
C1 C2 C3 C4 170.97(11) . . . . ?
C11 C2 C3 C4 -61.65(15) . . . . ?
C2 C3 C4 C5 57.34(15) . . . . ?
C3 C4 C5 C18 74.13(14) . . . . ?
C3 C4 C5 C6 -165.11(11) . . . . ?
C3 C4 C5 C10 -50.04(15) . . . . ?
C18 C5 C6 C19 61.97(15) . . . . ?
C4 C5 C6 C19 -58.52(15) . . . . ?
C10 C5 C6 C19 -175.54(12) . . . . ?
C18 C5 C6 C7 -60.94(16) . . . . ?
C4 C5 C6 C7 178.57(12) . . . . ?
C10 C5 C6 C7 61.56(15) . . . . ?
C19 C6 C7 C8 177.72(13) . . . . ?
C5 C6 C7 C8 -57.95(17) . . . . ?
C21 O5 C8 C7 161.19(14) . . . . ?
C21 O5 C8 C9 -77.70(17) . . . . ?
C6 C7 C8 O5 172.91(13) . . . . ?
C6 C7 C8 C9 52.36(17) . . . . ?
O5 C8 C9 O7 3.6(2) . . . . ?
C7 C8 C9 O7 122.48(15) . . . . ?
O5 C8 C9 C10 -174.91(11) . . . . ?
C7 C8 C9 C10 -55.98(16) . . . . ?
O7 C9 C10 C11 15.4(2) . . . . ?
C8 C9 C10 C11 -166.20(11) . . . . ?
O7 C9 C10 C5 -117.89(15) . . . . ?
C8 C9 C10 C5 60.50(15) . . . . ?
C18 C5 C10 C9 59.87(15) . . . . ?
C4 C5 C10 C9 -177.92(11) . . . . ?
C6 C5 C10 C9 -60.79(14) . . . . ?
C18 C5 C10 C11 -72.88(15) . . . . ?
C4 C5 C10 C11 49.32(15) . . . . ?
C6 C5 C10 C11 166.46(11) . . . . ?
C3 C2 C11 C23 -69.02(15) . . . . ?
C1 C2 C11 C23 58.64(15) . . . . ?
C3 C2 C11 C12 172.93(11) . . . . ?
C1 C2 C11 C12 -59.41(14) . . . . ?
C3 C2 C11 C10 57.06(14) . . . . ?
C1 C2 C11 C10 -175.27(11) . . . . ?
C9 C10 C11 C23 -57.57(16) . . . . ?
C5 C10 C11 C23 71.65(15) . . . . ?
C9 C10 C11 C12 65.68(14) . . . . ?
C5 C10 C11 C12 -165.10(11) . . . . ?
C9 C10 C11 C2 178.83(11) . . . . ?
C5 C10 C11 C2 -51.95(15) . . . . ?
C23 C11 C12 C13 -57.88(14) . . . . ?
C2 C11 C12 C13 61.47(14) . . . . ?
C10 C11 C12 C13 175.40(11) . . . . ?
C1 O1 C13 C14 143.49(13) . . . . ?
C1 O1 C13 C12 20.66(19) . . . . ?
C11 C12 C13 O1 -42.59(16) . . . . ?
C11 C12 C13 C14 -162.29(11) . . . . ?
C24 O8 C14 C13 -124.56(12) . . . . ?
C24 O8 C14 C15 115.23(13) . . . . ?
O1 C13 C14 O8 54.56(13) . . . . ?
C12 C13 C14 O8 179.22(11) . . . . ?
O1 C13 C14 C15 172.64(12) . . . . ?
C12 C13 C14 C15 -62.70(15) . . . . ?
O8 C14 C15 C16 -39.63(18) . . . . ?
C13 C14 C15 C16 -156.69(15) . . . . ?
C14 C15 C16 C17 -124.1(2) . . . . ?
C20 O3 C19 O4 -1.9(2) . . . . ?
C20 O3 C19 C6 177.48(14) . . . . ?
C7 C6 C19 O4 36.6(2) . . . . ?
C5 C6 C19 O4 -88.34(19) . . . . ?
C7 C6 C19 O3 -142.82(14) . . . . ?
C5 C6 C19 O3 92.28(15) . . . . ?
C8 O5 C21 O6 -1.8(2) . . . . ?
C8 O5 C21 C22 178.82(15) . . . . ?
C14 O8 C24 O9 3.0(2) . . . . ?
C14 O8 C24 C25 -177.76(11) . . . . ?
C33 O10 C25 C26 -172.30(13) . . . . ?
C33 O10 C25 C24 -54.64(17) . . . . ?
C33 O10 C25 C32 70.89(17) . . . . ?
O9 C24 C25 O10 -39.90(19) . . . . ?
O8 C24 C25 O10 140.85(13) . . . . ?
O9 C24 C25 C26 76.95(16) . . . . ?
O8 C24 C25 C26 -102.29(14) . . . . ?
O9 C24 C25 C32 -163.02(14) . . . . ?
O8 C24 C25 C32 17.74(17) . . . . ?
O10 C25 C26 C31 155.94(14) . . . . ?
C24 C25 C26 C31 37.37(18) . . . . ?
C32 C25 C26 C31 -86.19(17) . . . . ?
O10 C25 C26 C27 -25.4(2) . . . . ?
C24 C25 C26 C27 -143.93(16) . . . . ?
C32 C25 C26 C27 92.50(18) . . . . ?
C31 C26 C27 C28 0.1(3) . . . . ?
C25 C26 C27 C28 -178.61(19) . . . . ?
C26 C27 C28 C29 -0.4(4) . . . . ?
C27 C28 C29 C30 0.2(4) . . . . ?
C28 C29 C30 C31 0.4(3) . . . . ?
C27 C26 C31 C30 0.5(2) . . . . ?
C25 C26 C31 C30 179.16(15) . . . . ?
C29 C30 C31 C26 -0.7(3) . . . . ?
O10 C25 C32 F1 -74.40(17) . . . . ?
C26 C25 C32 F1 169.26(13) . . . . ?
C24 C25 C32 F1 48.90(17) . . . . ?
O10 C25 C32 F2 163.62(13) . . . . ?
C26 C25 C32 F2 47.27(17) . . . . ?
C24 C25 C32 F2 -73.08(17) . . . . ?
O10 C25 C32 F3 44.82(17) . . . . ?
C26 C25 C32 F3 -71.53(16) . . . . ?
C24 C25 C32 F3 168.12(12) . . . . ?

loop_
_cod_related_entry_id
_cod_related_entry_database
_cod_related_entry_code
1 ChemSpider 30653385
